data_7720868
loop_
_publ_author_name
'Grenda, Sabrina'
'Yairi, Haruki'
'Fujimoto, Torao'
'Fabelo, Oscar'
'Kibalin, Iurii'
'Claiser, Nicolas'
'Maurice, R&#xe9;mi'
'Gukasov, Arsen'
'Canadillas-Delgado, Laura'
'Rodriguez Velamazan, Jos&#xe9; A'
'Jacquot, Jean-Fran&#xe7;ois'
'Mitsuhashi, Ryoji'
'Mikuriya, Masahiro'
'Handa, Makoto'
'Luneau, Dominique'

_publ_section_title
;
 Electron and spin density distributions and magnetic anisotropy in
 mixed-valent diruthenium(V) tetracarboxylates assessed <i>via</i>
 crystallographic and theoretical analyses.
;
_journal_issue 18
_journal_name_full 'Dalton transactions (Cambridge, England : 2003)'
_journal_page_first 7173
_journal_page_last 7183
_journal_paper_doi 10.1039/d6dt00342g
_journal_volume 55
_journal_year 2026
_chemical_formula_moiety '2(C8 H14 Br O4 Ru), C16 H36 N'
_chemical_formula_sum 'C32 H64 Br2 N O8 Ru2'
_chemical_formula_weight 952.80
_space_group_crystal_system triclinic
_space_group_IT_number 2
_space_group_name_Hall '-P 1'
_space_group_name_H-M_alt 'P -1'
_atom_sites_solution_hydrogens mixed
_audit_creation_date 2026-03-25
_audit_creation_method
;
Olex2 1.5
(compiled 2025.07.13 svn.rb7424aed for OlexSys, GUI svn.r7314)
;
_audit_update_record
;
2026-03-27 deposited with the CCDC.	2026-04-02 downloaded from the CCDC.
;
_cell_angle_alpha 98.2620(10)
_cell_angle_beta 95.2130(10)
_cell_angle_gamma 109.9310(10)
_cell_formula_units_Z 2
_cell_length_a 12.18040(10)
_cell_length_b 12.57170(10)
_cell_length_c 14.13050(10)
_cell_measurement_reflns_used 149058
_cell_measurement_temperature 100(2)
_cell_measurement_theta_max 49.4380
_cell_measurement_theta_min 2.4430
_cell_volume 1990.19(3)
_computing_data_collection 'CrysAlisPro system (CCD 40.82a 64-bit (release 26-06-2020))'
_computing_molecular_graphics 'Olex2 1.5 (Dolomanov et al., 2009)'
_computing_publication_material 'Olex2 1.5 (Dolomanov et al., 2009)'
_computing_structure_refinement 'SHELXL 2018/3 (Sheldrick, 2015)'
_computing_structure_solution 'olex2.solve 1.5 (Bourhis et al., 2015)'
_diffrn_ambient_temperature 100(2)
_diffrn_measured_fraction_theta_full 0.999
_diffrn_measured_fraction_theta_max 0.990
_diffrn_measurement_device_type 'SuperNova, Dual, Cu at home/near, Atlas'
_diffrn_measurement_method '\w scans''
_diffrn_radiation_type MoK\a
_diffrn_radiation_wavelength 0.71073
_diffrn_reflns_av_R_equivalents 0.0657
_diffrn_reflns_av_unetI/netI 0.0412
_diffrn_reflns_Laue_measured_fraction_full 0.999
_diffrn_reflns_Laue_measured_fraction_max 0.990
_diffrn_reflns_limit_h_max 26
_diffrn_reflns_limit_h_min -26
_diffrn_reflns_limit_k_max 26
_diffrn_reflns_limit_k_min -26
_diffrn_reflns_limit_l_max 30
_diffrn_reflns_limit_l_min -30
_diffrn_reflns_number 40844
_diffrn_reflns_point_group_measured_fraction_full 0.999
_diffrn_reflns_point_group_measured_fraction_max 0.990
_diffrn_reflns_theta_full 25.242
_diffrn_reflns_theta_max 49.728
_diffrn_reflns_theta_min 2.460
_exptl_absorpt_coefficient_mu 2.811
_exptl_crystal_colour dark_brown
_exptl_crystal_density_diffrn 1.590
_exptl_crystal_description Cubic
_exptl_crystal_F_000 970
_exptl_crystal_size_max 0.11
_exptl_crystal_size_mid 0.1
_exptl_crystal_size_min 0.09
_refine_diff_density_max 1.542
_refine_diff_density_min -1.731
_refine_diff_density_rms 0.118
_refine_ls_extinction_method none
_refine_ls_goodness_of_fit_ref 1.058
_refine_ls_hydrogen_treatment mixed
_refine_ls_matrix_type full
_refine_ls_number_parameters 589
_refine_ls_number_reflns 40844
_refine_ls_number_restraints 3
_refine_ls_restrained_S_all 1.058
_refine_ls_R_factor_all 0.0455
_refine_ls_R_factor_gt 0.0287
_refine_ls_shift/su_max 0.009
_refine_ls_shift/su_mean 0.000
_refine_ls_structure_factor_coef Fsqd
_refine_ls_weighting_details 'w=1/[\s^2^(Fo^2^)+(0.0210P)^2^+0.2259P] where P=(Fo^2^+2Fc^2^)/3'
_refine_ls_weighting_scheme calc
_refine_ls_wR_factor_gt 0.0624
_refine_ls_wR_factor_ref 0.0665
_reflns_Friedel_coverage 0.000
_reflns_number_gt 32305
_reflns_number_total 40844
_reflns_threshold_expression 'I > 2\s(I)'
_cod_data_source_file d6dt00342g2.cif
_cod_data_source_block toba021-3-mo(2)
_cod_depositor_comments 'Adding full bibliography for 7720868--7720869.cif.'
_cod_database_code 7720868
_shelx_shelxl_version_number 2018/3
_shelx_space_group_comment
;
The symmetry employed for this shelxl refinement is uniquely defined
by the following loop, which should always be used as a source of
symmetry information in preference to the above space-group names.
They are only intended as comments.
;
_olex2_refinement_description
;
1. Fixed Uiso
 At 1.2 times of:
  All C(H,H) groups
 At 1.5 times of:
  All C(H,H,H) groups, All C(H,H,H,H,H,H) groups
2. Restrained distances
 C3-H3B
 1 with sigma of 0.1
 C4B-H4BB
 1 with sigma of 0.05
 C10-H10A
 1 with sigma of 0.02
3. Others
 Sof(C17)=Sof(H17A)=Sof(H17B)=Sof(H17C)=Sof(H3B)=1-FVAR(1)
 Sof(H3AA)=Sof(C4)=Sof(H4A)=Sof(H4B)=Sof(H4C)=FVAR(1)
 Sof(H20D)=Sof(H20E)=Sof(H20F)=Sof(C19A)=Sof(H19C)=Sof(H19D)=Sof(C18A)=
 Sof(H18C)=Sof(H18D)=1-FVAR(2)
 Sof(C19)=Sof(H19A)=Sof(H19B)=Sof(C18)=Sof(H18A)=Sof(H18B)=Sof(H20A)=Sof(H20B)=
 Sof(H20C)=FVAR(2)
4.a Secondary CH2 refined with riding coordinates:
 C1(H1A,H1B), C2(H2A,H2B), C3(H3AA,H3AB), C19(H19A,H19B), C18(H18A,H18B),
 C19A(H19C,H19D), C18A(H18C,H18D)
4.b Idealised Me refined as rotating group:
 C4(H4A,H4B,H4C), C17(H17A,H17B,H17C), C20(H20A,H20B,H20C), C20(H20D,H20E,H20F)
;

loop_
_space_group_symop_operation_xyz
'x, y, z'
'-x, -y, -z'

loop_
_atom_site_label
_atom_site_type_symbol
_atom_site_fract_x
_atom_site_fract_y
_atom_site_fract_z
_atom_site_U_iso_or_equiv
_atom_site_adp_type
_atom_site_occupancy
_atom_site_site_symmetry_order
_atom_site_calc_flag
_atom_site_refinement_flags_posn
_atom_site_refinement_flags_adp
_atom_site_refinement_flags_occupancy
_atom_site_disorder_assembly
_atom_site_disorder_group
Ru1A Ru 0.10142(2) 0.53175(2) 1.00347(2) 0.01022(1) Uani 1 1 d . . . . .
Ru1B Ru 0.52838(2) -0.07537(2) 0.51486(2) 0.01015(1) Uani 1 1 d . . . . .
Br1B Br 0.59898(2) -0.24735(2) 0.54558(2) 0.01397(1) Uani 1 1 d . . . . .
Br1A Br 0.33512(2) 0.60125(2) 1.01864(2) 0.01550(1) Uani 1 1 d . . . . .
O1A O 0.08935(5) 0.62582(5) 0.90041(4) 0.01441(8) Uani 1 1 d . . . . .
O2A O -0.10702(5) 0.56629(5) 0.89508(4) 0.01382(8) Uani 1 1 d . . . . .
O3A O 0.08257(5) 0.39353(5) 0.90129(4) 0.01489(9) Uani 1 1 d . . . . .
O4A O -0.11400(5) 0.32957(5) 0.89594(4) 0.01444(8) Uani 1 1 d . . . . .
O1B O 0.56372(5) -0.00710(5) 0.65783(4) 0.01413(8) Uani 1 1 d . . . . .
O2B O 0.50730(5) 0.13886(5) 0.62965(4) 0.01412(8) Uani 1 1 d . . . . .
O3B O 0.69560(5) 0.01784(5) 0.49788(4) 0.01369(8) Uani 1 1 d . . . . .
O4B O 0.64008(5) 0.16337(5) 0.46661(4) 0.01366(8) Uani 1 1 d . . . . .
N1 N 0.48537(6) 0.51963(5) 0.74787(5) 0.01279(9) Uani 1 1 d . . . . .
C1A C -0.01144(6) 0.62703(6) 0.86983(5) 0.01326(10) Uani 1 1 d . . . . .
C1B C 0.54380(6) 0.08421(6) 0.68679(5) 0.01330(10) Uani 1 1 d . . . . .
C2A C -0.01801(7) 0.70518(7) 0.79981(6) 0.01745(12) Uani 1 1 d . . . . .
H2AA H -0.0946(14) 0.7108(13) 0.7955(11) 0.021 Uiso 1 1 d . U . . .
H2AB H -0.0103(13) 0.6689(13) 0.7361(11) 0.021 Uiso 1 1 d . U . . .
C2B C 0.56532(8) 0.13124(8) 0.79366(6) 0.01807(12) Uani 1 1 d . . . . .
H2BA H 0.5120(14) 0.1741(13) 0.8052(11) 0.022 Uiso 1 1 d . U . . .
H2BB H 0.6438(14) 0.1879(13) 0.8062(11) 0.022 Uiso 1 1 d . U . . .
C3A C 0.07719(9) 0.82498(8) 0.83016(8) 0.02248(15) Uani 1 1 d . . . . .
H3AC H 0.1541(15) 0.8179(14) 0.8324(12) 0.027 Uiso 1 1 d . U . . .
H3AD H 0.0675(14) 0.8698(14) 0.7821(12) 0.027 Uiso 1 1 d . U . . .
C3B C 0.54660(9) 0.03866(9) 0.85597(7) 0.02322(16) Uani 1 1 d . . . . .
H3BA H 0.6005(15) -0.0017(14) 0.8438(12) 0.028 Uiso 1 1 d . U . . .
H3BB H 0.5694(15) 0.0784(14) 0.9242(12) 0.028 Uiso 1 1 d . U . . .
C4A C 0.06717(15) 0.88695(10) 0.92770(11) 0.0370(3) Uani 1 1 d . . . . .
H4AA H -0.012(2) 0.8917(19) 0.9273(15) 0.056 Uiso 1 1 d . U . . .
H4AB H 0.132(2) 0.9632(19) 0.9449(15) 0.056 Uiso 1 1 d . U . . .
H4AC H 0.0805(19) 0.8481(19) 0.9800(16) 0.056 Uiso 1 1 d . U . . .
C4B C 0.41988(13) -0.04643(14) 0.83844(10) 0.0378(3) Uani 1 1 d D . . . .
H4BA H 0.4001(19) -0.0905(19) 0.7703(16) 0.057 Uiso 1 1 d . U . . .
H4BB H 0.366(2) -0.0130(19) 0.8490(16) 0.057 Uiso 1 1 d D U . . .
H4BC H 0.410(2) -0.0983(19) 0.8799(16) 0.057 Uiso 1 1 d . U . . .
C5A C -0.01990(7) 0.31842(6) 0.87186(6) 0.01455(11) Uani 1 1 d . . . . .
C5B C 0.71617(6) 0.11541(6) 0.47364(5) 0.01256(10) Uani 1 1 d . . . . .
C6B C 0.83609(6) 0.17547(7) 0.44689(6) 0.01482(11) Uani 1 1 d . . . . .
H6BA H 0.8517(13) 0.2573(12) 0.4551(10) 0.018 Uiso 1 1 d . U . . .
H6BB H 0.8303(13) 0.1504(12) 0.3794(10) 0.018 Uiso 1 1 d . U . . .
C7B C 0.93848(7) 0.15318(8) 0.49926(7) 0.01912(13) Uani 1 1 d . . . . .
H7BA H 0.9225(14) 0.0727(14) 0.4969(11) 0.023 Uiso 1 1 d . U . . .
H7BB H 0.9470(14) 0.1816(13) 0.5713(11) 0.023 Uiso 1 1 d . U . . .
C8B C 1.05293(8) 0.20863(10) 0.45991(8) 0.02450(17) Uani 1 1 d . . . . .
H8BA H 1.0438(16) 0.1741(16) 0.3912(13) 0.037 Uiso 1 1 d . U . . .
H8BB H 1.1176(16) 0.2002(15) 0.4921(13) 0.037 Uiso 1 1 d . U . . .
H8BC H 1.0701(16) 0.2889(16) 0.4669(13) 0.037 Uiso 1 1 d . U . . .
C1 C 0.56020(7) 0.60749(7) 0.83587(6) 0.01515(11) Uani 1 1 d . . . . .
H1A H 0.508060 0.620253 0.880554 0.018 Uiso 1 1 calc R U . . .
H1B H 0.611344 0.574701 0.867941 0.018 Uiso 1 1 calc R U . . .
C5 C 0.56028(7) 0.49353(7) 0.67392(5) 0.01397(10) Uani 1 1 d . . . . .
H5A H 0.5063(13) 0.4456(12) 0.6198(10) 0.017 Uiso 1 1 d . U . . .
H5B H 0.5970(13) 0.5638(12) 0.6549(10) 0.017 Uiso 1 1 d . U . . .
C6 C 0.64957(7) 0.44275(7) 0.70798(6) 0.01689(12) Uani 1 1 d . . . . .
H6A H 0.6118(13) 0.3694(13) 0.7192(11) 0.020 Uiso 1 1 d . U . . .
H6B H 0.6995(13) 0.4881(13) 0.7688(11) 0.020 Uiso 1 1 d . U . . .
C7 C 0.72679(8) 0.43560(8) 0.62919(7) 0.01943(13) Uani 1 1 d . . . . .
H7A H 0.6773(14) 0.3927(13) 0.5678(11) 0.023 Uiso 1 1 d . U . . .
H7B H 0.7681(14) 0.5128(14) 0.6186(11) 0.023 Uiso 1 1 d . U . . .
C8 C 0.81384(9) 0.37881(10) 0.65637(8) 0.02466(17) Uani 1 1 d . . . . .
H8A H 0.8671(16) 0.3816(16) 0.6098(13) 0.037 Uiso 1 1 d . U . . .
H8B H 0.7747(16) 0.2982(16) 0.6621(13) 0.037 Uiso 1 1 d . U . . .
H8C H 0.8645(16) 0.4186(15) 0.7185(13) 0.037 Uiso 1 1 d . U . . .
C9 C 0.41936(7) 0.41356(6) 0.78745(6) 0.01443(10) Uani 1 1 d . . . . .
H9A H 0.4784(13) 0.3896(12) 0.8180(10) 0.017 Uiso 1 1 d . U . . .
H9B H 0.3790(13) 0.4385(12) 0.8341(10) 0.017 Uiso 1 1 d . U . . .
C10 C 0.33402(8) 0.31333(7) 0.71315(6) 0.01794(12) Uani 1 1 d D . . . .
H10A H 0.3765(13) 0.2911(13) 0.6671(10) 0.022 Uiso 1 1 d D U . . .
H10B H 0.2749(14) 0.3339(13) 0.6808(11) 0.022 Uiso 1 1 d . U . . .
C11 C 0.27393(8) 0.21498(8) 0.76389(7) 0.01960(14) Uani 1 1 d . . . . .
H11A H 0.3331(14) 0.1955(13) 0.7980(11) 0.024 Uiso 1 1 d . U . . .
H11B H 0.2313(14) 0.2406(13) 0.8106(11) 0.024 Uiso 1 1 d . U . . .
C12 C 0.19147(10) 0.10901(8) 0.69289(10) 0.0287(2) Uani 1 1 d . . . . .
H12A H 0.2311(17) 0.0825(17) 0.6446(14) 0.043 Uiso 1 1 d . U . . .
H12B H 0.1251(18) 0.1261(17) 0.6593(14) 0.043 Uiso 1 1 d . U . . .
H12C H 0.1556(17) 0.0427(17) 0.7259(14) 0.043 Uiso 1 1 d . U . . .
C13 C 0.40107(7) 0.56380(7) 0.69489(6) 0.01472(11) Uani 1 1 d . . . . .
H13A H 0.3584(13) 0.5016(12) 0.6410(10) 0.018 Uiso 1 1 d . U . . .
H13B H 0.4500(13) 0.6252(13) 0.6679(10) 0.018 Uiso 1 1 d . U . . .
C14 C 0.31712(9) 0.59848(9) 0.75440(7) 0.02116(14) Uani 1 1 d . . . . .
H14A H 0.3580(14) 0.6604(14) 0.8012(11) 0.025 Uiso 1 1 d . U . . .
H14B H 0.2733(14) 0.5401(14) 0.7836(11) 0.025 Uiso 1 1 d . U . . .
C15 C 0.23028(9) 0.62931(9) 0.68837(8) 0.02238(15) Uani 1 1 d . . . . .
H15A H 0.1916(14) 0.6745(14) 0.7293(12) 0.027 Uiso 1 1 d . U . . .
H15B H 0.2736(14) 0.6800(14) 0.6513(12) 0.027 Uiso 1 1 d . U . . .
C16 C 0.13784(11) 0.52542(12) 0.62242(12) 0.0359(3) Uani 1 1 d . . . . .
H16A H 0.1723(19) 0.4841(19) 0.5769(15) 0.054 Uiso 1 1 d . U . . .
H16B H 0.080(2) 0.5471(19) 0.5856(15) 0.054 Uiso 1 1 d . U . . .
H16C H 0.096(2) 0.4752(19) 0.6600(15) 0.054 Uiso 1 1 d . U . . .
C2 C 0.63631(8) 0.72334(7) 0.81601(6) 0.01959(13) Uani 1 1 d . . . . .
H2A H 0.586770 0.757806 0.784046 0.024 Uiso 1 1 calc R U . . .
H2B H 0.691425 0.712838 0.773442 0.024 Uiso 1 1 calc R U . . .
C3 C 0.70433(14) 0.80300(10) 0.91086(8) 0.0396(3) Uani 1 1 d D . . . .
H3AA H 0.759796 0.770449 0.936406 0.047 Uiso 0.601(4) 1 calc R U P A 1
H3AB H 0.750803 0.875920 0.894866 0.047 Uiso 1 1 calc R U . A 1
C4 C 0.64426(18) 0.82805(16) 0.98718(14) 0.0285(4) Uani 0.601(4) 1 d . . P A 1
H4A H 0.594898 0.868424 0.966680 0.043 Uiso 0.601(4) 1 calc R U P A 1
H4B H 0.700763 0.875201 1.042196 0.043 Uiso 0.601(4) 1 calc R U P A 1
H4C H 0.596337 0.757537 1.004465 0.043 Uiso 0.601(4) 1 calc R U P A 1
C17 C 0.7545(3) 0.7654(2) 0.98354(18) 0.0265(6) Uani 0.399(4) 1 d . . P A 2
H17A H 0.812353 0.736399 0.960213 0.052(14) Uiso 0.399(4) 1 calc R . P A 2
H17B H 0.694419 0.705184 1.004451 0.040(12) Uiso 0.399(4) 1 calc R . P A 2
H17C H 0.791814 0.828263 1.036917 0.047(13) Uiso 0.399(4) 1 calc R . P A 2
H3B H 0.639(4) 0.823(4) 0.942(4) 0.029(11) Uiso 0.399(4) 1 d D . P A 2
C19 C -0.14733(8) 0.11580(8) 0.77958(8) 0.01886(19) Uani 0.876(3) 1 d . . P B 1
H19A H -0.195572 0.141873 0.736864 0.023 Uiso 0.876(3) 1 calc R U P B 1
H19B H -0.184684 0.102785 0.836768 0.023 Uiso 0.876(3) 1 calc R U P B 1
C18 C -0.02539(9) 0.20863(9) 0.80883(9) 0.01669(17) Uani 0.876(3) 1 d . . P B 1
H18A H 0.025401 0.176949 0.842818 0.020 Uiso 0.876(3) 1 calc R U P B 1
H18B H 0.006686 0.227706 0.750506 0.020 Uiso 0.876(3) 1 calc R U P B 1
C20 C -0.14124(9) 0.00295(7) 0.72847(7) 0.02177(15) Uani 1 1 d . . . . .
H20A H -0.104938 0.015421 0.671513 0.033 Uiso 0.876(3) 1 calc R U P B 1
H20B H -0.219645 -0.053441 0.710512 0.033 Uiso 0.876(3) 1 calc R U P B 1
H20C H -0.095324 -0.024155 0.771223 0.033 Uiso 0.876(3) 1 calc R U P B 1
H20D H -0.088922 0.014336 0.680911 0.033 Uiso 0.124(3) 1 calc R U P B 2
H20E H -0.217757 -0.001462 0.700239 0.033 Uiso 0.124(3) 1 calc R U P B 2
H20F H -0.147907 -0.067400 0.750593 0.033 Uiso 0.124(3) 1 calc R U P B 2
C19A C -0.0909(7) 0.1063(6) 0.8160(5) 0.0194(14) Uani 0.124(3) 1 d . . P B 2
H19C H -0.151885 0.104879 0.855986 0.023 Uiso 0.124(3) 1 calc R U P B 2
H19D H -0.025661 0.098150 0.855182 0.023 Uiso 0.124(3) 1 calc R U P B 2
C18A C -0.0484(7) 0.2214(6) 0.7820(6) 0.0150(11) Uani 0.124(3) 1 d . . P B 2
H18C H -0.109312 0.225679 0.735125 0.018 Uiso 0.124(3) 1 calc R U P B 2
H18D H 0.021608 0.229465 0.751744 0.018 Uiso 0.124(3) 1 calc R U P B 2

loop_
_atom_site_aniso_label
_atom_site_aniso_U_11
_atom_site_aniso_U_22
_atom_site_aniso_U_33
_atom_site_aniso_U_23
_atom_site_aniso_U_13
_atom_site_aniso_U_12
Ru1A 0.00940(2) 0.01075(2) 0.01004(2) 0.00107(1) 0.00151(1) 0.00338(1)
Ru1B 0.01099(2) 0.01008(2) 0.00928(2) 0.00158(1) 0.00162(1) 0.00373(1)
Br1B 0.01715(3) 0.01293(3) 0.01317(3) 0.00355(2) 0.00273(2) 0.00653(2)
Br1A 0.01072(3) 0.02159(3) 0.01301(3) 0.00249(2) 0.00185(2) 0.00458(2)
O1A 0.01268(19) 0.0161(2) 0.0149(2) 0.00505(17) 0.00233(16) 0.00478(16)
O2A 0.01206(18) 0.01454(19) 0.0143(2) 0.00388(16) 0.00151(16) 0.00375(15)
O3A 0.01246(19) 0.0146(2) 0.0157(2) -0.00120(16) 0.00272(16) 0.00391(16)
O4A 0.01267(18) 0.01395(19) 0.0149(2) -0.00087(16) 0.00268(16) 0.00372(15)
O1B 0.0173(2) 0.01443(19) 0.0111(2) 0.00129(15) 0.00105(16) 0.00693(17)
O2B 0.0175(2) 0.01373(19) 0.0114(2) 0.00073(15) 0.00092(16) 0.00684(16)
O3B 0.01312(19) 0.01267(18) 0.0158(2) 0.00420(16) 0.00301(16) 0.00446(15)
O4B 0.01284(18) 0.01284(18) 0.0157(2) 0.00346(16) 0.00266(16) 0.00473(15)
N1 0.0144(2) 0.0134(2) 0.0108(2) 0.00275(17) 0.00234(17) 0.00484(17)
C1A 0.0133(2) 0.0133(2) 0.0128(3) 0.00272(19) 0.00150(19) 0.00416(19)
C1B 0.0142(2) 0.0143(2) 0.0106(2) 0.00110(19) 0.00112(19) 0.00480(19)
C2A 0.0179(3) 0.0176(3) 0.0172(3) 0.0073(2) 0.0015(2) 0.0056(2)
C2B 0.0223(3) 0.0204(3) 0.0111(3) -0.0006(2) 0.0003(2) 0.0091(3)
C3A 0.0228(4) 0.0166(3) 0.0274(4) 0.0084(3) 0.0052(3) 0.0043(3)
C3B 0.0281(4) 0.0283(4) 0.0122(3) 0.0044(3) 0.0024(3) 0.0086(3)
C4A 0.0489(7) 0.0204(4) 0.0352(6) -0.0022(4) 0.0053(5) 0.0075(4)
C4B 0.0337(6) 0.0442(7) 0.0298(6) 0.0129(5) 0.0111(5) 0.0027(5)
C5A 0.0138(2) 0.0138(2) 0.0143(3) -0.0006(2) 0.0034(2) 0.00369(19)
C5B 0.0125(2) 0.0127(2) 0.0121(2) 0.00207(18) 0.00212(19) 0.00404(18)
C6B 0.0125(2) 0.0155(3) 0.0164(3) 0.0046(2) 0.0035(2) 0.0040(2)
C7B 0.0134(3) 0.0244(3) 0.0192(3) 0.0070(3) 0.0017(2) 0.0054(2)
C8B 0.0140(3) 0.0305(4) 0.0277(4) 0.0068(4) 0.0044(3) 0.0054(3)
C1 0.0169(3) 0.0150(2) 0.0117(3) 0.0012(2) 0.0014(2) 0.0041(2)
C5 0.0146(2) 0.0156(2) 0.0115(3) 0.0023(2) 0.0031(2) 0.0050(2)
C6 0.0175(3) 0.0196(3) 0.0155(3) 0.0036(2) 0.0044(2) 0.0085(2)
C7 0.0170(3) 0.0230(3) 0.0183(3) 0.0018(3) 0.0049(2) 0.0075(3)
C8 0.0199(3) 0.0293(4) 0.0249(4) -0.0032(3) 0.0023(3) 0.0125(3)
C9 0.0161(3) 0.0146(2) 0.0128(3) 0.0044(2) 0.0032(2) 0.0048(2)
C10 0.0210(3) 0.0146(3) 0.0154(3) 0.0030(2) 0.0036(2) 0.0024(2)
C11 0.0167(3) 0.0185(3) 0.0253(4) 0.0094(3) 0.0061(3) 0.0055(2)
C12 0.0269(4) 0.0153(3) 0.0407(6) 0.0020(3) 0.0141(4) 0.0025(3)
C13 0.0167(3) 0.0163(3) 0.0128(3) 0.0040(2) 0.0026(2) 0.0074(2)
C14 0.0246(4) 0.0293(4) 0.0162(3) 0.0059(3) 0.0056(3) 0.0168(3)
C15 0.0224(3) 0.0260(4) 0.0244(4) 0.0088(3) 0.0044(3) 0.0138(3)
C16 0.0216(4) 0.0323(5) 0.0500(8) 0.0105(5) -0.0050(4) 0.0065(4)
C2 0.0217(3) 0.0171(3) 0.0147(3) 0.0019(2) 0.0018(2) 0.0009(2)
C3 0.0534(8) 0.0233(4) 0.0194(4) -0.0001(3) -0.0012(4) -0.0114(5)
C4 0.0333(8) 0.0249(7) 0.0188(7) -0.0020(5) 0.0067(6) 0.0016(6)
C17 0.0342(13) 0.0210(9) 0.0183(10) 0.0023(7) -0.0066(8) 0.0056(8)
C19 0.0136(3) 0.0159(3) 0.0239(4) -0.0029(3) 0.0004(3) 0.0045(2)
C18 0.0134(3) 0.0154(3) 0.0185(4) -0.0032(3) 0.0022(3) 0.0044(3)
C20 0.0243(4) 0.0143(3) 0.0233(4) -0.0020(3) 0.0019(3) 0.0051(3)
C19A 0.026(3) 0.017(2) 0.013(2) -0.0023(18) 0.002(2) 0.007(2)
C18A 0.020(3) 0.015(2) 0.012(3) -0.0023(18) 0.002(2) 0.009(2)

loop_
_atom_type_symbol
_atom_type_description
_atom_type_scat_dispersion_real
_atom_type_scat_dispersion_imag
_atom_type_scat_source
C C 0.0033 0.0016 'International Tables Vol C Tables 4.2.6.8 and 6.1.1.4'
H H 0.0000 0.0000 'International Tables Vol C Tables 4.2.6.8 and 6.1.1.4'
Br Br -0.2901 2.4595 'International Tables Vol C Tables 4.2.6.8 and 6.1.1.4'
N N 0.0061 0.0033 'International Tables Vol C Tables 4.2.6.8 and 6.1.1.4'
O O 0.0106 0.0060 'International Tables Vol C Tables 4.2.6.8 and 6.1.1.4'
Ru Ru -1.2594 0.8363 'International Tables Vol C Tables 4.2.6.8 and 6.1.1.4'

loop_
_geom_angle_atom_site_label_1
_geom_angle_atom_site_label_2
_geom_angle_atom_site_label_3
_geom_angle
_geom_angle_site_symmetry_1
_geom_angle_site_symmetry_3
_geom_angle_publ_flag
Ru1A Ru1A Br1A 177.478(4) 2_567 . ?
O1A Ru1A Ru1A 89.520(16) . 2_567 ?
O1A Ru1A Br1A 92.929(16) . . ?
O1A Ru1A O2A 177.84(2) . 2_567 ?
O1A Ru1A O4A 87.81(3) . 2_567 ?
O2A Ru1A Ru1A 88.476(16) 2_567 2_567 ?
O2A Ru1A Br1A 89.084(16) 2_567 . ?
O2A Ru1A O4A 92.95(2) 2_567 2_567 ?
O3A Ru1A Ru1A 89.342(16) . 2_567 ?
O3A Ru1A Br1A 91.213(16) . . ?
O3A Ru1A O1A 91.13(3) . . ?
O3A Ru1A O2A 88.03(2) . 2_567 ?
O3A Ru1A O4A 177.77(2) . 2_567 ?
O4A Ru1A Ru1A 88.683(16) 2_567 2_567 ?
O4A Ru1A Br1A 90.805(16) 2_567 . ?
Ru1B Ru1B Br1B 178.212(4) 2_656 . ?
O1B Ru1B Ru1B 89.385(16) . 2_656 ?
O1B Ru1B Br1B 91.529(16) . . ?
O1B Ru1B O2B 178.09(2) . 2_656 ?
O1B Ru1B O3B 90.63(2) . . ?
O1B Ru1B O4B 88.41(2) . 2_656 ?
O2B Ru1B Ru1B 88.766(16) 2_656 2_656 ?
O2B Ru1B Br1B 90.307(16) 2_656 . ?
O2B Ru1B O4B 92.04(2) 2_656 2_656 ?
O3B Ru1B Ru1B 89.115(16) . 2_656 ?
O3B Ru1B Br1B 89.339(16) . . ?
O3B Ru1B O2B 88.86(2) . 2_656 ?
O3B Ru1B O4B 177.94(2) . 2_656 ?
O4B Ru1B Ru1B 89.056(16) 2_656 2_656 ?
O4B Ru1B Br1B 92.505(16) 2_656 . ?
C1A O1A Ru1A 118.57(5) . . ?
C1A O2A Ru1A 119.53(5) . 2_567 ?
C5A O3A Ru1A 118.89(5) . . ?
C5A O4A Ru1A 119.01(5) . 2_567 ?
C1B O1B Ru1B 119.19(5) . . ?
C1B O2B Ru1B 119.34(5) . 2_656 ?
C5B O3B Ru1B 118.93(5) . . ?
C5B O4B Ru1B 118.84(5) . 2_656 ?
C1 N1 C5 111.95(6) . . ?
C9 N1 C1 105.06(6) . . ?
C9 N1 C5 111.68(6) . . ?
C13 N1 C1 111.46(6) . . ?
C13 N1 C5 105.42(6) . . ?
C13 N1 C9 111.42(6) . . ?
O1A C1A O2A 123.74(7) . . ?
O1A C1A C2A 118.13(7) . . ?
O2A C1A C2A 118.13(7) . . ?
O1B C1B O2B 123.24(7) . . ?
O1B C1B C2B 118.71(7) . . ?
O2B C1B C2B 118.04(7) . . ?
C1A C2A H2AA 108.4(9) . . ?
C1A C2A H2AB 108.0(9) . . ?
C1A C2A C3A 112.40(7) . . ?
H2AA C2A H2AB 107.6(13) . . ?
C3A C2A H2AA 109.9(9) . . ?
C3A C2A H2AB 110.3(9) . . ?
C1B C2B H2BA 107.0(9) . . ?
C1B C2B H2BB 105.2(9) . . ?
C1B C2B C3B 113.59(7) . . ?
H2BA C2B H2BB 106.0(13) . . ?
C3B C2B H2BA 110.9(9) . . ?
C3B C2B H2BB 113.7(9) . . ?
C2A C3A H3AC 108.9(10) . . ?
C2A C3A H3AD 107.6(10) . . ?
H3AC C3A H3AD 109.9(14) . . ?
C4A C3A C2A 112.59(9) . . ?
C4A C3A H3AC 109.7(10) . . ?
C4A C3A H3AD 108.1(10) . . ?
C2B C3B H3BA 109.3(10) . . ?
C2B C3B H3BB 107.3(10) . . ?
H3BA C3B H3BB 106.5(14) . . ?
C4B C3B C2B 112.66(9) . . ?
C4B C3B H3BA 110.2(10) . . ?
C4B C3B H3BB 110.7(10) . . ?
C3A C4A H4AA 110.5(13) . . ?
C3A C4A H4AB 109.4(12) . . ?
C3A C4A H4AC 112.1(13) . . ?
H4AA C4A H4AB 113.3(18) . . ?
H4AA C4A H4AC 108.0(18) . . ?
H4AB C4A H4AC 103.3(18) . . ?
C3B C4B H4BA 109.8(13) . . ?
C3B C4B H4BB 113.6(15) . . ?
C3B C4B H4BC 110.7(14) . . ?
H4BA C4B H4BB 108.8(19) . . ?
H4BA C4B H4BC 108.3(18) . . ?
H4BB C4B H4BC 105.3(19) . . ?
O3A C5A O4A 123.78(7) . . ?
O3A C5A C18 116.06(7) . . ?
O3A C5A C18A 123.3(3) . . ?
O4A C5A C18 120.08(7) . . ?
O4A C5A C18A 110.8(3) . . ?
O3B C5B O4B 123.84(7) . . ?
O3B C5B C6B 118.16(6) . . ?
O4B C5B C6B 117.93(6) . . ?
C5B C6B H6BA 109.3(9) . . ?
C5B C6B H6BB 106.4(9) . . ?
C5B C6B C7B 115.79(7) . . ?
H6BA C6B H6BB 105.1(12) . . ?
C7B C6B H6BA 110.5(9) . . ?
C7B C6B H6BB 109.1(9) . . ?
C6B C7B H7BA 112.2(9) . . ?
C6B C7B H7BB 109.8(9) . . ?
C6B C7B C8B 111.26(7) . . ?
H7BA C7B H7BB 101.2(13) . . ?
C8B C7B H7BA 110.6(10) . . ?
C8B C7B H7BB 111.4(9) . . ?
C7B C8B H8BA 109.3(11) . . ?
C7B C8B H8BB 113.7(11) . . ?
C7B C8B H8BC 109.4(11) . . ?
H8BA C8B H8BB 108.2(15) . . ?
H8BA C8B H8BC 110.2(15) . . ?
H8BB C8B H8BC 106.1(16) . . ?
N1 C1 H1A 108.3 . . ?
N1 C1 H1B 108.3 . . ?
H1A C1 H1B 107.4 . . ?
C2 C1 N1 115.85(6) . . ?
C2 C1 H1A 108.3 . . ?
C2 C1 H1B 108.3 . . ?
N1 C5 H5A 105.6(9) . . ?
N1 C5 H5B 104.6(9) . . ?
H5A C5 H5B 106.0(12) . . ?
C6 C5 N1 116.03(6) . . ?
C6 C5 H5A 112.4(9) . . ?
C6 C5 H5B 111.4(9) . . ?
C5 C6 H6A 110.5(10) . . ?
C5 C6 H6B 112.2(9) . . ?
C5 C6 C7 109.00(7) . . ?
H6A C6 H6B 106.7(12) . . ?
C7 C6 H6A 108.5(9) . . ?
C7 C6 H6B 109.8(9) . . ?
C6 C7 H7A 110.2(9) . . ?
C6 C7 H7B 108.6(9) . . ?
H7A C7 H7B 106.2(13) . . ?
C8 C7 C6 111.70(8) . . ?
C8 C7 H7A 109.4(9) . . ?
C8 C7 H7B 110.6(9) . . ?
C7 C8 H8A 111.2(11) . . ?
C7 C8 H8B 112.6(11) . . ?
C7 C8 H8C 112.0(11) . . ?
H8A C8 H8B 108.4(15) . . ?
H8A C8 H8C 105.4(15) . . ?
H8B C8 H8C 106.9(15) . . ?
N1 C9 H9A 106.4(9) . . ?
N1 C9 H9B 105.6(9) . . ?
H9A C9 H9B 109.8(12) . . ?
C10 C9 N1 115.40(6) . . ?
C10 C9 H9A 109.1(9) . . ?
C10 C9 H9B 110.4(9) . . ?
C9 C10 H10A 108.4(9) . . ?
C9 C10 H10B 111.6(9) . . ?
C9 C10 C11 109.11(7) . . ?
H10A C10 H10B 108.2(13) . . ?
C11 C10 H10A 111.2(9) . . ?
C11 C10 H10B 108.3(9) . . ?
C10 C11 H11A 108.6(10) . . ?
C10 C11 H11B 109.1(9) . . ?
H11A C11 H11B 107.7(13) . . ?
C12 C11 C10 111.99(8) . . ?
C12 C11 H11A 109.0(9) . . ?
C12 C11 H11B 110.4(9) . . ?
C11 C12 H12A 112.3(12) . . ?
C11 C12 H12B 110.4(11) . . ?
C11 C12 H12C 112.0(11) . . ?
H12A C12 H12B 108.0(16) . . ?
H12A C12 H12C 106.4(16) . . ?
H12B C12 H12C 107.4(16) . . ?
N1 C13 H13A 104.4(9) . . ?
N1 C13 H13B 105.2(9) . . ?
N1 C13 C14 115.77(7) . . ?
H13A C13 H13B 106.4(12) . . ?
C14 C13 H13A 111.3(9) . . ?
C14 C13 H13B 113.0(9) . . ?
C13 C14 H14A 110.1(10) . . ?
C13 C14 H14B 112.6(10) . . ?
C13 C14 C15 109.22(7) . . ?
H14A C14 H14B 108.2(14) . . ?
C15 C14 H14A 109.2(10) . . ?
C15 C14 H14B 107.5(10) . . ?
C14 C15 H15A 109.1(9) . . ?
C14 C15 H15B 108.1(10) . . ?
H15A C15 H15B 105.4(14) . . ?
C16 C15 C14 113.45(9) . . ?
C16 C15 H15A 110.6(10) . . ?
C16 C15 H15B 109.8(10) . . ?
C15 C16 H16A 112.6(13) . . ?
C15 C16 H16B 111.5(13) . . ?
C15 C16 H16C 109.0(13) . . ?
H16A C16 H16B 108.4(17) . . ?
H16A C16 H16C 108.8(18) . . ?
H16B C16 H16C 106.4(18) . . ?
C1 C2 H2A 109.7 . . ?
C1 C2 H2B 109.7 . . ?
C1 C2 C3 109.95(8) . . ?
H2A C2 H2B 108.2 . . ?
C3 C2 H2A 109.7 . . ?
C3 C2 H2B 109.7 . . ?
C2 C3 H3AA 107.1 . . ?
C2 C3 H3AB 107.1 . . ?
C2 C3 H3B 102(3) . . ?
H3AA C3 H3AB 106.8 . . ?
C4 C3 C2 120.85(14) . . ?
C4 C3 H3AA 107.1 . . ?
C4 C3 H3AB 107.1 . . ?
C17 C3 C2 122.58(15) . . ?
C17 C3 H3B 102(3) . . ?
C3 C4 H4A 109.5 . . ?
C3 C4 H4B 109.5 . . ?
C3 C4 H4C 109.5 . . ?
H4A C4 H4B 109.5 . . ?
H4A C4 H4C 109.5 . . ?
H4B C4 H4C 109.5 . . ?
C3 C17 H17A 109.5 . . ?
C3 C17 H17B 109.5 . . ?
C3 C17 H17C 109.5 . . ?
H17A C17 H17B 109.5 . . ?
H17A C17 H17C 109.5 . . ?
H17B C17 H17C 109.5 . . ?
H19A C19 H19B 107.9 . . ?
C18 C19 H19A 109.3 . . ?
C18 C19 H19B 109.3 . . ?
C18 C19 C20 111.67(8) . . ?
C20 C19 H19A 109.3 . . ?
C20 C19 H19B 109.3 . . ?
C5A C18 C19 115.84(8) . . ?
C5A C18 H18A 108.3 . . ?
C5A C18 H18B 108.3 . . ?
C19 C18 H18A 108.3 . . ?
C19 C18 H18B 108.3 . . ?
H18A C18 H18B 107.4 . . ?
C19 C20 H20A 109.5 . . ?
C19 C20 H20B 109.5 . . ?
C19 C20 H20C 109.5 . . ?
H20A C20 H20B 109.5 . . ?
H20A C20 H20C 109.5 . . ?
H20B C20 H20C 109.5 . . ?
H20D C20 H20E 109.5 . . ?
H20D C20 H20F 109.5 . . ?
H20E C20 H20F 109.5 . . ?
C19A C20 H20D 109.5 . . ?
C19A C20 H20E 109.5 . . ?
C19A C20 H20F 109.5 . . ?
C20 C19A H19C 109.3 . . ?
C20 C19A H19D 109.3 . . ?
H19C C19A H19D 108.0 . . ?
C18A C19A C20 111.4(5) . . ?
C18A C19A H19C 109.3 . . ?
C18A C19A H19D 109.3 . . ?
C5A C18A H18C 110.1 . . ?
C5A C18A H18D 110.1 . . ?
C19A C18A C5A 107.9(6) . . ?
C19A C18A H18C 110.1 . . ?
C19A C18A H18D 110.1 . . ?
H18C C18A H18D 108.4 . . ?

loop_
_geom_bond_atom_site_label_1
_geom_bond_atom_site_label_2
_geom_bond_distance
_geom_bond_site_symmetry_2
_geom_bond_publ_flag
Ru1A Ru1A 2.31074(11) 2_567 ?
Ru1A Br1A 2.65556(10) . ?
Ru1A O1A 2.0287(6) . ?
Ru1A O2A 2.0313(6) 2_567 ?
Ru1A O3A 2.0257(6) . ?
Ru1A O4A 2.0370(6) 2_567 ?
Ru1B Ru1B 2.30540(11) 2_656 ?
Ru1B Br1B 2.65929(9) . ?
Ru1B O1B 2.0237(6) . ?
Ru1B O2B 2.0321(6) 2_656 ?
Ru1B O3B 2.0302(6) . ?
Ru1B O4B 2.0337(6) 2_656 ?
O1A C1A 1.2697(9) . ?
O2A C1A 1.2702(9) . ?
O3A C5A 1.2695(9) . ?
O4A C5A 1.2711(9) . ?
O1B C1B 1.2716(9) . ?
O2B C1B 1.2744(9) . ?
O3B C5B 1.2695(9) . ?
O4B C5B 1.2702(9) . ?
N1 C1 1.5199(10) . ?
N1 C5 1.5203(10) . ?
N1 C9 1.5175(10) . ?
N1 C13 1.5138(10) . ?
C1A C2A 1.5064(11) . ?
C1B C2B 1.5048(11) . ?
C2A H2AA 0.956(16) . ?
C2A H2AB 0.977(15) . ?
C2A C3A 1.5265(12) . ?
C2B H2BA 0.986(15) . ?
C2B H2BB 0.960(15) . ?
C2B C3B 1.5272(13) . ?
C3A H3AC 0.969(17) . ?
C3A H3AD 0.966(16) . ?
C3A C4A 1.5193(17) . ?
C3B H3BA 0.970(17) . ?
C3B H3BB 0.987(16) . ?
C3B C4B 1.5221(17) . ?
C4A H4AA 0.98(2) . ?
C4A H4AB 0.99(2) . ?
C4A H4AC 0.97(2) . ?
C4B H4BA 1.00(2) . ?
C4B H4BB 0.90(2) . ?
C4B H4BC 0.92(2) . ?
C5A C18 1.5086(12) . ?
C5A C18A 1.551(7) . ?
C5B C6B 1.5090(10) . ?
C6B H6BA 0.968(14) . ?
C6B H6BB 0.948(14) . ?
C6B C7B 1.5205(11) . ?
C7B H7BA 0.957(16) . ?
C7B H7BB 1.013(15) . ?
C7B C8B 1.5259(13) . ?
C8B H8BA 0.985(18) . ?
C8B H8BB 0.919(19) . ?
C8B H8BC 0.946(18) . ?
C1 H1A 0.9700 . ?
C1 H1B 0.9700 . ?
C1 C2 1.5178(11) . ?
C5 H5A 0.941(14) . ?
C5 H5B 0.934(15) . ?
C5 C6 1.5128(11) . ?
C6 H6A 0.923(15) . ?
C6 H6B 0.980(15) . ?
C6 C7 1.5335(12) . ?
C7 H7A 0.978(15) . ?
C7 H7B 0.969(16) . ?
C7 C8 1.5174(14) . ?
C8 H8A 0.961(18) . ?
C8 H8B 0.980(19) . ?
C8 H8C 0.983(18) . ?
C9 H9A 0.961(15) . ?
C9 H9B 0.938(14) . ?
C9 C10 1.5162(11) . ?
C10 H10A 0.936(12) . ?
C10 H10B 0.947(15) . ?
C10 C11 1.5204(12) . ?
C11 H11A 0.950(16) . ?
C11 H11B 0.962(15) . ?
C11 C12 1.5201(15) . ?
C12 H12A 0.957(19) . ?
C12 H12B 1.00(2) . ?
C12 H12C 1.002(19) . ?
C13 H13A 0.970(15) . ?
C13 H13B 0.954(15) . ?
C13 C14 1.5157(12) . ?
C14 H14A 0.905(16) . ?
C14 H14B 0.924(16) . ?
C14 C15 1.5309(13) . ?
C15 H15A 1.008(16) . ?
C15 H15B 0.936(16) . ?
C15 C16 1.5162(17) . ?
C16 H16A 0.98(2) . ?
C16 H16B 0.97(2) . ?
C16 H16C 0.93(2) . ?
C2 H2A 0.9700 . ?
C2 H2B 0.9700 . ?
C2 C3 1.5272(14) . ?
C3 H3AA 0.9700 . ?
C3 H3AB 0.9700 . ?
C3 C4 1.414(2) . ?
C3 C17 1.369(3) . ?
C3 H3B 1.03(4) . ?
C4 H4A 0.9600 . ?
C4 H4B 0.9600 . ?
C4 H4C 0.9600 . ?
C17 H17A 0.9600 . ?
C17 H17B 0.9600 . ?
C17 H17C 0.9600 . ?
C19 H19A 0.9700 . ?
C19 H19B 0.9700 . ?
C19 C18 1.5188(13) . ?
C19 C20 1.5253(13) . ?
C18 H18A 0.9700 . ?
C18 H18B 0.9700 . ?
C20 H20A 0.9600 . ?
C20 H20B 0.9600 . ?
C20 H20C 0.9600 . ?
C20 H20D 0.9600 . ?
C20 H20E 0.9600 . ?
C20 H20F 0.9600 . ?
C20 C19A 1.566(7) . ?
C19A H19C 0.9700 . ?
C19A H19D 0.9700 . ?
C19A C18A 1.525(11) . ?
C18A H18C 0.9700 . ?
C18A H18D 0.9700 . ?

loop_
_geom_torsion_atom_site_label_1
_geom_torsion_atom_site_label_2
_geom_torsion_atom_site_label_3
_geom_torsion_atom_site_label_4
_geom_torsion
_geom_torsion_site_symmetry_1
_geom_torsion_site_symmetry_2
_geom_torsion_site_symmetry_3
_geom_torsion_site_symmetry_4
_geom_torsion_publ_flag
Ru1A O1A C1A O2A -5.09(10) . . . . ?
Ru1A O1A C1A C2A 174.75(6) . . . . ?
Ru1A O2A C1A O1A 4.17(10) 2_567 . . . ?
Ru1A O2A C1A C2A -175.67(5) 2_567 . . . ?
Ru1A O3A C5A O4A 6.86(11) . . . . ?
Ru1A O3A C5A C18 -170.03(7) . . . . ?
Ru1A O3A C5A C18A 168.8(4) . . . . ?
Ru1A O4A C5A O3A -5.64(11) 2_567 . . . ?
Ru1A O4A C5A C18 171.13(8) 2_567 . . . ?
Ru1A O4A C5A C18A -169.5(3) 2_567 . . . ?
Ru1B O1B C1B O2B -3.31(10) . . . . ?
Ru1B O1B C1B C2B 177.32(6) . . . . ?
Ru1B O2B C1B O1B 2.75(10) 2_656 . . . ?
Ru1B O2B C1B C2B -177.88(6) 2_656 . . . ?
Ru1B O3B C5B O4B 5.88(10) . . . . ?
Ru1B O3B C5B C6B -171.03(5) . . . . ?
Ru1B O4B C5B O3B -4.76(10) 2_656 . . . ?
Ru1B O4B C5B C6B 172.15(5) 2_656 . . . ?
O1A C1A C2A C3A -44.66(11) . . . . ?
O2A C1A C2A C3A 135.18(8) . . . . ?
O3A C5A C18 C19 175.91(10) . . . . ?
O3A C5A C18A C19A 117.8(5) . . . . ?
O4A C5A C18 C19 -1.11(16) . . . . ?
O4A C5A C18A C19A -78.2(6) . . . . ?
O1B C1B C2B C3B -30.15(11) . . . . ?
O2B C1B C2B C3B 150.44(8) . . . . ?
O3B C5B C6B C7B -31.89(10) . . . . ?
O4B C5B C6B C7B 151.02(8) . . . . ?
N1 C1 C2 C3 178.93(10) . . . . ?
N1 C5 C6 C7 -173.24(7) . . . . ?
N1 C9 C10 C11 -179.20(7) . . . . ?
N1 C13 C14 C15 -174.35(7) . . . . ?
C1A C2A C3A C4A -61.02(12) . . . . ?
C1B C2B C3B C4B -62.75(12) . . . . ?
C5B C6B C7B C8B 174.60(8) . . . . ?
C1 N1 C5 C6 61.11(8) . . . . ?
C1 N1 C9 C10 177.93(7) . . . . ?
C1 N1 C13 C14 -57.21(9) . . . . ?
C1 C2 C3 C4 -56.48(18) . . . . ?
C1 C2 C3 C17 40.5(2) . . . . ?
C5 N1 C1 C2 58.55(9) . . . . ?
C5 N1 C9 C10 -60.50(9) . . . . ?
C5 N1 C13 C14 -178.89(7) . . . . ?
C5 C6 C7 C8 -176.68(7) . . . . ?
C9 N1 C1 C2 179.94(7) . . . . ?
C9 N1 C5 C6 -56.38(8) . . . . ?
C9 N1 C13 C14 59.79(9) . . . . ?
C9 C10 C11 C12 -177.08(8) . . . . ?
C13 N1 C1 C2 -59.26(9) . . . . ?
C13 N1 C5 C6 -177.53(6) . . . . ?
C13 N1 C9 C10 57.10(9) . . . . ?
C13 C14 C15 C16 73.21(12) . . . . ?
C20 C19 C18 C5A -171.90(10) . . . . ?
C20 C19A C18A C5A 170.7(5) . . . . ?
